data_7102372
loop_
_publ_author_name
'Yeung, Chi-Tung'
'Yeung, Ho-Lun'
'Tsang, Chui-Shan'
'Wong, Wai-Yeung'
'Kwong, Hoi-Lun'

_publ_section_title
;
 Supramolecular double helical Cu(I) complexes for asymmetric
 cyclopropanation.
;
_journal_issue 48
_journal_name_full 'Chemical communications (Cambridge, England)'
_journal_page_first 5203
_journal_page_last 5205
_journal_paper_doi 10.1039/b713010d
_journal_year 2007
_chemical_formula_sum 'C74 H96 Cl2 Cu2 N6 O9'
_chemical_formula_weight 1411.55
_chemical_name_systematic
;
?
;
_space_group_IT_number 4
_symmetry_cell_setting monoclinic
_symmetry_space_group_name_Hall 'P 2yb'
_symmetry_space_group_name_H-M 'P 1 21 1'
_atom_sites_solution_hydrogens geom
_atom_sites_solution_primary direct
_atom_sites_solution_secondary difmap
_audit_creation_method SHELXL-97
_cell_angle_alpha 90.00
_cell_angle_beta 95.0730(10)
_cell_angle_gamma 90.00
_cell_formula_units_Z 2
_cell_length_a 14.9614(9)
_cell_length_b 14.0008(9)
_cell_length_c 18.1790(11)
_cell_measurement_temperature 273(2)
_cell_volume 3793.1(4)
_computing_data_reduction SAINT
_computing_structure_refinement 'SHELXL-97 (Sheldrick, 1997)'
_computing_structure_solution 'SHELXS-97 (Sheldrick, 1990)'
_diffrn_ambient_temperature 273(2)
_diffrn_measured_fraction_theta_full 0.992
_diffrn_measured_fraction_theta_max 0.992
_diffrn_measurement_device_type 'Smart CCD'
_diffrn_radiation_monochromator graphite
_diffrn_radiation_source 'fine-focus sealed tube'
_diffrn_radiation_type MoK\a
_diffrn_radiation_wavelength 0.71073
_diffrn_reflns_av_R_equivalents 0.0521
_diffrn_reflns_av_sigmaI/netI 0.1380
_diffrn_reflns_limit_h_max 16
_diffrn_reflns_limit_h_min -17
_diffrn_reflns_limit_k_max 15
_diffrn_reflns_limit_k_min -16
_diffrn_reflns_limit_l_max 21
_diffrn_reflns_limit_l_min -14
_diffrn_reflns_number 18953
_diffrn_reflns_theta_full 25.00
_diffrn_reflns_theta_max 25.00
_diffrn_reflns_theta_min 2.23
_exptl_absorpt_coefficient_mu 0.687
_exptl_absorpt_correction_T_max 1.0000
_exptl_absorpt_correction_T_min 0.8212
_exptl_absorpt_correction_type SADABS
_exptl_crystal_colour orange
_exptl_crystal_density_diffrn 1.236
_exptl_crystal_density_method 'not measured'
_exptl_crystal_description plate
_exptl_crystal_F_000 1492
_exptl_crystal_size_max 0.28
_exptl_crystal_size_mid 0.20
_exptl_crystal_size_min 0.14
_refine_diff_density_max 0.956
_refine_diff_density_min -0.407
_refine_diff_density_rms 0.073
_refine_ls_abs_structure_details 'Flack H D (1983), Acta Cryst. A39, 876-881'
_refine_ls_abs_structure_Flack 0.007(18)
_refine_ls_extinction_method none
_refine_ls_goodness_of_fit_ref 0.928
_refine_ls_hydrogen_treatment mixed
_refine_ls_matrix_type full
_refine_ls_number_parameters 833
_refine_ls_number_reflns 12119
_refine_ls_number_restraints 2
_refine_ls_restrained_S_all 0.928
_refine_ls_R_factor_all 0.1456
_refine_ls_R_factor_gt 0.0654
_refine_ls_shift/su_max 0.006
_refine_ls_shift/su_mean 0.001
_refine_ls_structure_factor_coef Fsqd
_refine_ls_weighting_details 'calc w=1/[\s^2^(Fo^2^)+(0.0856P)^2^+0.0000P] where P=(Fo^2^+2Fc^2^)/3'
_refine_ls_weighting_scheme calc
_refine_ls_wR_factor_gt 0.1432
_refine_ls_wR_factor_ref 0.1760
_reflns_number_gt 6302
_reflns_number_total 12119
_reflns_threshold_expression >2sigma(I)
_cod_data_source_file b713010d.txt
_cod_data_source_block wy1264wm
_cod_depositor_comments
;
The following automatic conversions were performed:
'_symmetry_cell_setting' value 'Monoclinic' changed to 'monoclinic'
according to '/home/saulius/struct/CIF-dictionaries/cif_core.dic'
dictionary named 'cif_core.dic' version 2.4.1 from 2010-06-29.

Automatic conversion script
Id: cif_fix_enum 1527 2010-12-29 10:47:43Z saulius 
;
_cod_original_sg_symbol_H-M P2(1)
_cod_database_code 7102372

loop_
_symmetry_equiv_pos_as_xyz
'x, y, z'
'-x, y+1/2, -z'

loop_
_atom_site_label
_atom_site_type_symbol
_atom_site_fract_x
_atom_site_fract_y
_atom_site_fract_z
_atom_site_U_iso_or_equiv
_atom_site_adp_type
_atom_site_occupancy
_atom_site_symmetry_multiplicity
_atom_site_calc_flag
_atom_site_refinement_flags
C1 C 0.3405(7) -0.0680(13) 0.4878(6) 0.268(8) Uani 1 1 d .
H1A H 0.3861 -0.0381 0.4618 0.402 Uiso 1 1 calc R
H1B H 0.3238 -0.1279 0.4647 0.402 Uiso 1 1 calc R
H1C H 0.3631 -0.0790 0.5382 0.402 Uiso 1 1 calc R
C2 C 0.2698(7) -0.0119(8) 0.4861(4) 0.149(4) Uani 1 1 d .
H2A H 0.2469 -0.0036 0.4349 0.179 Uiso 1 1 calc R
H2B H 0.2894 0.0502 0.5047 0.179 Uiso 1 1 calc R
C3 C 0.1945(5) -0.0437(6) 0.5281(3) 0.097(3) Uani 1 1 d .
H3A H 0.1714 -0.1039 0.5080 0.116 Uiso 1 1 calc R
H3B H 0.1464 0.0029 0.5220 0.116 Uiso 1 1 calc R
C4 C 0.2234(4) -0.0564(4) 0.6116(3) 0.0649(19) Uani 1 1 d .
H4A H 0.2623 -0.1118 0.6177 0.078 Uiso 1 1 calc R
H4B H 0.2585 -0.0011 0.6286 0.078 Uiso 1 1 calc R
C5 C 0.1489(3) -0.0684(4) 0.6599(3) 0.0503(16) Uani 1 1 d .
H5A H 0.1138 -0.0092 0.6578 0.060 Uiso 1 1 calc R
C6 C 0.0850(4) -0.1508(4) 0.6374(3) 0.0568(17) Uani 1 1 d .
H6A H 0.0563 -0.1451 0.5870 0.068 Uiso 1 1 calc R
C7 C 0.1364(4) -0.2452(4) 0.6520(3) 0.0614(17) Uani 1 1 d .
H7A H 0.2010 -0.2402 0.6509 0.074 Uiso 1 1 calc R
H7B H 0.1122 -0.2991 0.6232 0.074 Uiso 1 1 calc R
C8 C 0.1032(4) -0.2373(4) 0.7297(3) 0.0610(17) Uani 1 1 d .
H8A H 0.0902 -0.2978 0.7537 0.073 Uiso 1 1 calc R
C9 C 0.1625(3) -0.1697(4) 0.7745(3) 0.0492(15) Uani 1 1 d .
C10 C 0.1858(3) -0.0843(3) 0.7402(3) 0.0402(14) Uani 1 1 d .
C11 C 0.0198(4) -0.1803(4) 0.6947(3) 0.0623(18) Uani 1 1 d .
C12 C -0.0206(4) -0.1055(5) 0.7420(4) 0.084(2) Uani 1 1 d .
H12A H -0.0699 -0.0749 0.7140 0.126 Uiso 1 1 calc R
H12B H 0.0242 -0.0587 0.7573 0.126 Uiso 1 1 calc R
H12C H -0.0416 -0.1354 0.7848 0.126 Uiso 1 1 calc R
C13 C -0.0533(4) -0.2485(5) 0.6628(3) 0.081(2) Uani 1 1 d .
H13A H -0.1038 -0.2124 0.6418 0.121 Uiso 1 1 calc R
H13B H -0.0718 -0.2888 0.7015 0.121 Uiso 1 1 calc R
H13C H -0.0303 -0.2873 0.6252 0.121 Uiso 1 1 calc R
C14 C 0.1965(3) -0.1840(4) 0.8471(3) 0.0534(16) Uani 1 1 d .
H14A H 0.1861 -0.2416 0.8704 0.064 Uiso 1 1 calc R
C15 C 0.2456(3) -0.1132(4) 0.8852(3) 0.0469(15) Uani 1 1 d .
H15A H 0.2649 -0.1208 0.9349 0.056 Uiso 1 1 calc R
C16 C 0.2653(3) -0.0311(3) 0.8479(2) 0.0383(13) Uani 1 1 d .
C17 C 0.3207(3) 0.0462(4) 0.8864(3) 0.0419(14) Uani 1 1 d .
C18 C 0.3596(4) 0.0306(4) 0.9562(3) 0.0611(18) Uani 1 1 d .
H18A H 0.3488 -0.0253 0.9815 0.073 Uiso 1 1 calc R
C19 C 0.4161(4) 0.1011(5) 0.9881(3) 0.078(2) Uani 1 1 d .
H19A H 0.4476 0.0900 1.0337 0.093 Uiso 1 1 calc R
C20 C 0.4258(4) 0.1872(4) 0.9528(3) 0.0634(18) Uani 1 1 d .
H20A H 0.4607 0.2357 0.9755 0.076 Uiso 1 1 calc R
C21 C 0.3827(3) 0.2003(4) 0.8826(3) 0.0443(14) Uani 1 1 d .
C22 C 0.3921(3) 0.2925(3) 0.8457(3) 0.0394(14) Uani 1 1 d .
C23 C 0.4713(3) 0.3430(4) 0.8588(3) 0.0516(16) Uani 1 1 d .
H23A H 0.5189 0.3166 0.8883 0.062 Uiso 1 1 calc R
C24 C 0.4801(4) 0.4319(4) 0.8285(3) 0.0526(16) Uani 1 1 d .
H24A H 0.5333 0.4660 0.8375 0.063 Uiso 1 1 calc R
C25 C 0.4081(3) 0.4708(4) 0.7838(3) 0.0445(15) Uani 1 1 d .
C26 C 0.3321(3) 0.4154(3) 0.7718(3) 0.0407(14) Uani 1 1 d .
C27 C 0.2543(3) 0.4537(4) 0.7173(3) 0.0461(15) Uani 1 1 d .
H27A H 0.2496 0.4113 0.6742 0.055 Uiso 1 1 calc R
C28 C 0.2821(3) 0.5544(4) 0.6901(3) 0.0513(16) Uani 1 1 d .
H28A H 0.2364 0.5865 0.6569 0.062 Uiso 1 1 calc R
C29 C 0.3183(3) 0.6153(4) 0.7598(3) 0.0577(16) Uani 1 1 d .
H29A H 0.3171 0.6838 0.7521 0.069 Uiso 1 1 calc R
H29B H 0.2931 0.5978 0.8053 0.069 Uiso 1 1 calc R
C30 C 0.4096(4) 0.5671(4) 0.7486(3) 0.0607(18) Uani 1 1 d .
H30A H 0.4635 0.6058 0.7607 0.073 Uiso 1 1 calc R
C31 C 0.3769(4) 0.5578(4) 0.6652(3) 0.0507(16) Uani 1 1 d .
C32 C 0.4112(4) 0.4755(4) 0.6219(3) 0.0657(19) Uani 1 1 d .
H32A H 0.4011 0.4166 0.6469 0.099 Uiso 1 1 calc R
H32B H 0.4743 0.4834 0.6178 0.099 Uiso 1 1 calc R
H32C H 0.3799 0.4742 0.5734 0.099 Uiso 1 1 calc R
C33 C 0.3914(4) 0.6526(4) 0.6225(3) 0.081(2) Uani 1 1 d .
H33A H 0.3699 0.6448 0.5715 0.122 Uiso 1 1 calc R
H33B H 0.4542 0.6679 0.6261 0.122 Uiso 1 1 calc R
H33C H 0.3590 0.7034 0.6437 0.122 Uiso 1 1 calc R
C34 C 0.1623(3) 0.4567(4) 0.7467(3) 0.0537(16) Uani 1 1 d .
H34A H 0.1553 0.4001 0.7765 0.064 Uiso 1 1 calc R
H34B H 0.1596 0.5118 0.7788 0.064 Uiso 1 1 calc R
C35 C 0.0852(3) 0.4617(4) 0.6880(3) 0.0595(18) Uani 1 1 d .
H35A H 0.0899 0.4087 0.6542 0.071 Uiso 1 1 calc R
H35B H 0.0903 0.5202 0.6601 0.071 Uiso 1 1 calc R
C36 C -0.0072(4) 0.4590(6) 0.7170(4) 0.088(2) Uani 1 1 d .
H36A H -0.0115 0.4025 0.7474 0.106 Uiso 1 1 calc R
H36B H -0.0140 0.5144 0.7480 0.106 Uiso 1 1 calc R
C37 C -0.0813(4) 0.4577(7) 0.6574(5) 0.135(4) Uani 1 1 d .
H37A H -0.1377 0.4540 0.6787 0.203 Uiso 1 1 calc R
H37B H -0.0748 0.4033 0.6262 0.203 Uiso 1 1 calc R
H37C H -0.0795 0.5151 0.6287 0.203 Uiso 1 1 calc R
C38 C 0.4931(5) -0.2008(5) 0.8683(4) 0.094(2) Uani 1 1 d .
H38A H 0.4679 -0.2637 0.8697 0.141 Uiso 1 1 calc R
H38B H 0.4718 -0.1627 0.9071 0.141 Uiso 1 1 calc R
H38C H 0.5574 -0.2049 0.8751 0.141 Uiso 1 1 calc R
C39 C 0.4656(4) -0.1555(4) 0.7951(3) 0.070(2) Uani 1 1 d .
H39A H 0.4006 -0.1546 0.7881 0.084 Uiso 1 1 calc R
H39B H 0.4868 -0.1954 0.7566 0.084 Uiso 1 1 calc R
C40 C 0.4996(4) -0.0547(4) 0.7851(3) 0.0611(18) Uani 1 1 d .
H40A H 0.4843 -0.0166 0.8268 0.073 Uiso 1 1 calc R
H40B H 0.5645 -0.0568 0.7867 0.073 Uiso 1 1 calc R
C41 C 0.4644(4) -0.0047(4) 0.7153(3) 0.0565(17) Uani 1 1 d .
H41A H 0.4826 -0.0410 0.6737 0.068 Uiso 1 1 calc R
H41B H 0.3994 -0.0059 0.7124 0.068 Uiso 1 1 calc R
C42 C 0.4937(3) 0.0966(4) 0.7070(3) 0.0454(14) Uani 1 1 d .
H42A H 0.4910 0.1285 0.7547 0.054 Uiso 1 1 calc R
C43 C 0.5901(3) 0.1040(5) 0.6858(3) 0.0588(16) Uani 1 1 d .
H43A H 0.6339 0.0700 0.7194 0.071 Uiso 1 1 calc R
C44 C 0.5934(4) 0.0771(5) 0.6048(3) 0.073(2) Uani 1 1 d .
H44A H 0.5464 0.0336 0.5858 0.088 Uiso 1 1 calc R
H44B H 0.6519 0.0563 0.5919 0.088 Uiso 1 1 calc R
C45 C 0.5724(3) 0.1853(4) 0.5887(3) 0.0589(17) Uani 1 1 d .
H45A H 0.5996 0.2138 0.5468 0.071 Uiso 1 1 calc R
C46 C 0.4755(3) 0.1983(4) 0.5908(3) 0.0496(15) Uani 1 1 d .
C47 C 0.4323(3) 0.1520(4) 0.6492(3) 0.0464(15) Uani 1 1 d .
C48 C 0.6188(3) 0.2074(4) 0.6673(3) 0.0567(17) Uani 1 1 d .
C49 C 0.5879(4) 0.2906(4) 0.7090(3) 0.0619(18) Uani 1 1 d .
H49A H 0.6225 0.2947 0.7560 0.093 Uiso 1 1 calc R
H49B H 0.5256 0.2828 0.7165 0.093 Uiso 1 1 calc R
H49C H 0.5957 0.3480 0.6815 0.093 Uiso 1 1 calc R
C50 C 0.7241(3) 0.2140(5) 0.6658(4) 0.082(2) Uani 1 1 d .
H50A H 0.7510 0.2273 0.7146 0.123 Uiso 1 1 calc R
H50B H 0.7385 0.2643 0.6329 0.123 Uiso 1 1 calc R
H50C H 0.7466 0.1544 0.6489 0.123 Uiso 1 1 calc R
C51 C 0.4193(3) 0.2511(5) 0.5405(3) 0.0573(16) Uani 1 1 d .
H51A H 0.4434 0.2817 0.5013 0.069 Uiso 1 1 calc R
C52 C 0.3305(3) 0.2585(4) 0.5479(3) 0.0529(15) Uani 1 1 d .
H52A H 0.2942 0.2948 0.5144 0.064 Uiso 1 1 calc R
C53 C 0.2935(3) 0.2119(3) 0.6053(3) 0.0440(14) Uani 1 1 d .
C54 C 0.1961(3) 0.2128(3) 0.6115(3) 0.0386(14) Uani 1 1 d .
C55 C 0.1361(4) 0.2220(4) 0.5483(3) 0.067(2) Uani 1 1 d .
H55A H 0.1574 0.2333 0.5025 0.080 Uiso 1 1 calc R
C56 C 0.0458(4) 0.2143(5) 0.5542(3) 0.076(2) Uani 1 1 d .
H56A H 0.0057 0.2201 0.5123 0.091 Uiso 1 1 calc R
C57 C 0.0152(4) 0.1985(4) 0.6202(3) 0.0588(17) Uani 1 1 d .
H57A H -0.0462 0.1923 0.6239 0.071 Uiso 1 1 calc R
C58 C 0.0740(3) 0.1914(4) 0.6826(3) 0.0508(16) Uani 1 1 d .
C59 C 0.0422(3) 0.1785(3) 0.7577(3) 0.0410(14) Uani 1 1 d .
C60 C -0.0409(3) 0.1412(4) 0.7661(3) 0.0627(19) Uani 1 1 d .
H60A H -0.0789 0.1221 0.7255 0.075 Uiso 1 1 calc R
C61 C -0.0666(3) 0.1327(4) 0.8380(3) 0.0656(19) Uani 1 1 d .
H61A H -0.1231 0.1085 0.8449 0.079 Uiso 1 1 calc R
C62 C -0.0120(3) 0.1583(4) 0.8972(3) 0.0588(18) Uani 1 1 d .
C63 C 0.0708(3) 0.1967(4) 0.8841(3) 0.0446(15) Uani 1 1 d .
C64 C 0.1364(4) 0.2253(4) 0.9510(3) 0.0582(18) Uani 1 1 d .
H64A H 0.1912 0.1873 0.9496 0.070 Uiso 1 1 calc R
C65 C 0.0921(4) 0.1988(5) 1.0208(3) 0.076(2) Uani 1 1 d .
H65A H 0.1282 0.2139 1.0669 0.091 Uiso 1 1 calc R
C66 C -0.0070(4) 0.2401(5) 1.0156(3) 0.082(2) Uani 1 1 d .
H66A H -0.0319 0.2477 1.0627 0.099 Uiso 1 1 calc R
H66B H -0.0164 0.2965 0.9849 0.099 Uiso 1 1 calc R
C67 C -0.0301(4) 0.1466(4) 0.9766(3) 0.068(2) Uani 1 1 d .
H67A H -0.0889 0.1197 0.9850 0.082 Uiso 1 1 calc R
C68 C 0.0498(4) 0.0990(5) 1.0186(3) 0.0727(19) Uani 1 1 d .
C69 C 0.0950(5) 0.0171(5) 0.9838(4) 0.091(2) Uani 1 1 d .
H69A H 0.1107 0.0356 0.9358 0.137 Uiso 1 1 calc R
H69B H 0.0548 -0.0365 0.9792 0.137 Uiso 1 1 calc R
H69C H 0.1482 -0.0002 1.0142 0.137 Uiso 1 1 calc R
C70 C 0.0255(5) 0.0669(7) 1.0959(4) 0.135(4) Uani 1 1 d .
H70A H -0.0018 0.0048 1.0923 0.202 Uiso 1 1 calc R
H70B H -0.0157 0.1118 1.1142 0.202 Uiso 1 1 calc R
H70C H 0.0791 0.0642 1.1291 0.202 Uiso 1 1 calc R
C71 C 0.1622(4) 0.3321(4) 0.9500(3) 0.0667(19) Uani 1 1 d .
H71A H 0.1783 0.3473 0.9008 0.080 Uiso 1 1 calc R
H71B H 0.1091 0.3690 0.9580 0.080 Uiso 1 1 calc R
C72 C 0.2356(5) 0.3651(6) 1.0032(5) 0.114(3) Uani 1 1 d .
H72A H 0.2885 0.3271 0.9964 0.137 Uiso 1 1 calc R
H72B H 0.2189 0.3526 1.0526 0.137 Uiso 1 1 calc R
C73 C 0.2599(6) 0.4674(7) 0.9983(7) 0.185(5) Uani 1 1 d .
H73A H 0.2394 0.4883 0.9487 0.222 Uiso 1 1 calc R
H73B H 0.2242 0.5016 1.0317 0.222 Uiso 1 1 calc R
C74 C 0.3348(11) 0.4948(10) 1.0102(12) 0.325(10) Uani 1 1 d .
H74A H 0.3366 0.5626 1.0031 0.487 Uiso 1 1 calc R
H74B H 0.3722 0.4640 0.9771 0.487 Uiso 1 1 calc R
H74C H 0.3561 0.4798 1.0603 0.487 Uiso 1 1 calc R
Cl1 Cl 0.85561(11) 0.00923(13) 0.52795(9) 0.0749(5) Uani 1 1 d .
Cl2 Cl 0.28377(14) 0.76442(18) 0.07292(12) 0.1338(8) Uani 1 1 d .
Cu1 Cu 0.28241(4) 0.10584(5) 0.73703(3) 0.05462(19) Uani 1 1 d .
Cu2 Cu 0.21451(4) 0.25346(5) 0.79076(4) 0.0551(2) Uani 1 1 d .
N1 N 0.2352(3) -0.0141(3) 0.7763(2) 0.0458(13) Uani 1 1 d .
N2 N 0.3303(2) 0.1300(3) 0.8495(2) 0.0344(11) Uani 1 1 d .
N3 N 0.3217(2) 0.3279(3) 0.8009(2) 0.0412(12) Uani 1 1 d .
N4 N 0.3460(3) 0.1603(3) 0.6581(2) 0.0402(11) Uani 1 1 d .
N5 N 0.1642(3) 0.1977(3) 0.6778(2) 0.0420(12) Uani 1 1 d .
N6 N 0.0981(3) 0.2055(3) 0.8170(2) 0.0446(12) Uani 1 1 d .
O1 O 0.8405(6) 0.1003(5) 0.4958(4) 0.189(3) Uani 1 1 d .
O2 O 0.8529(5) 0.0177(5) 0.6033(3) 0.155(3) Uani 1 1 d .
O3 O 0.7943(5) -0.0512(6) 0.4987(5) 0.218(4) Uani 1 1 d .
O4 O 0.9411(4) -0.0159(7) 0.5136(4) 0.217(4) Uani 1 1 d .
O5 O 0.2238(5) 0.7362(6) 0.0180(4) 0.234(3) Uani 1 1 d .
O6 O 0.3095(6) 0.7008(5) 0.1221(3) 0.202(4) Uani 1 1 d .
O7 O 0.3340(4) 0.8286(6) 0.0556(4) 0.378(3) Uani 1 1 d D
O8 O 0.2112(10) 0.8112(14) 0.1112(10) 0.515(13) Uani 1 1 d D
O9 O 0.6904(9) -0.3132(10) 0.7328(7) 0.310(6) Uiso 1 1 d .

loop_
_atom_site_aniso_label
_atom_site_aniso_U_11
_atom_site_aniso_U_22
_atom_site_aniso_U_33
_atom_site_aniso_U_23
_atom_site_aniso_U_13
_atom_site_aniso_U_12
C1 0.176(9) 0.48(2) 0.164(10) -0.039(12) 0.085(8) 0.090(13)
C2 0.201(9) 0.180(9) 0.067(5) -0.009(6) 0.009(6) -0.070(8)
C3 0.096(5) 0.144(7) 0.049(4) 0.002(4) -0.002(4) -0.015(5)
C4 0.078(4) 0.063(4) 0.052(4) -0.005(3) -0.006(3) -0.015(3)
C5 0.060(3) 0.042(3) 0.047(3) -0.001(3) -0.010(3) 0.010(3)
C6 0.065(3) 0.033(3) 0.070(4) -0.002(3) -0.009(3) -0.006(3)
C7 0.084(4) 0.034(3) 0.063(3) 0.001(3) -0.011(3) 0.000(3)
C8 0.077(4) 0.037(3) 0.065(4) 0.000(3) -0.015(3) -0.005(3)
C9 0.048(3) 0.037(3) 0.060(3) 0.007(3) -0.011(3) -0.002(3)
C10 0.048(3) 0.027(3) 0.045(3) -0.007(2) -0.003(2) 0.004(2)
C11 0.059(3) 0.054(4) 0.070(4) -0.005(3) -0.014(3) -0.014(3)
C12 0.058(4) 0.098(5) 0.096(5) -0.012(4) 0.005(4) 0.016(4)
C13 0.073(4) 0.071(4) 0.093(4) -0.007(4) -0.021(3) -0.025(4)
C14 0.065(3) 0.038(3) 0.058(4) 0.013(3) 0.007(3) -0.009(3)
C15 0.063(3) 0.038(3) 0.039(3) 0.003(2) 0.004(3) -0.009(3)
C16 0.038(3) 0.038(3) 0.038(3) -0.004(2) 0.000(2) 0.004(2)
C17 0.046(3) 0.040(3) 0.039(3) -0.002(2) 0.003(2) 0.007(2)
C18 0.102(4) 0.035(3) 0.043(3) 0.011(3) -0.009(3) 0.002(3)
C19 0.107(4) 0.076(4) 0.044(3) 0.015(4) -0.031(3) -0.007(4)
C20 0.079(4) 0.062(4) 0.044(3) 0.000(3) -0.026(3) -0.011(3)
C21 0.050(3) 0.037(3) 0.045(3) 0.000(2) -0.001(2) 0.009(3)
C22 0.035(3) 0.037(3) 0.045(3) -0.010(2) -0.004(2) 0.000(2)
C23 0.043(3) 0.051(3) 0.058(3) 0.003(3) -0.009(3) -0.009(3)
C24 0.048(3) 0.052(4) 0.055(3) -0.007(3) -0.004(3) -0.012(3)
C25 0.038(3) 0.038(3) 0.057(3) -0.007(2) 0.000(2) -0.016(2)
C26 0.046(3) 0.033(3) 0.042(3) 0.000(2) -0.004(2) 0.006(2)
C27 0.036(3) 0.046(3) 0.056(3) 0.008(3) -0.003(2) 0.005(2)
C28 0.045(3) 0.032(3) 0.076(4) 0.006(3) 0.000(3) 0.006(3)
C29 0.067(3) 0.029(3) 0.077(4) -0.004(3) 0.005(3) -0.007(3)
C30 0.058(3) 0.048(4) 0.076(4) 0.013(3) 0.004(3) -0.018(3)
C31 0.061(3) 0.038(3) 0.053(3) 0.005(3) 0.003(3) -0.007(3)
C32 0.059(3) 0.074(4) 0.065(4) 0.003(3) 0.009(3) -0.008(3)
C33 0.105(5) 0.063(4) 0.079(4) 0.024(3) 0.022(4) -0.017(4)
C34 0.050(3) 0.050(3) 0.059(3) 0.007(3) -0.007(3) 0.007(3)
C35 0.047(3) 0.056(4) 0.074(4) 0.000(3) -0.006(3) 0.011(3)
C36 0.058(4) 0.120(6) 0.083(5) -0.022(4) -0.009(4) 0.004(4)
C37 0.052(4) 0.167(9) 0.181(8) -0.045(7) -0.020(5) 0.002(5)
C38 0.123(6) 0.073(5) 0.085(5) 0.025(4) 0.009(4) 0.016(4)
C39 0.094(4) 0.042(4) 0.072(4) 0.010(3) 0.001(4) 0.016(3)
C40 0.062(3) 0.068(4) 0.052(3) 0.002(3) -0.002(3) 0.018(3)
C41 0.055(3) 0.053(4) 0.060(3) 0.014(3) -0.008(3) 0.007(3)
C42 0.047(3) 0.041(3) 0.046(3) 0.012(3) -0.004(2) 0.011(3)
C43 0.043(3) 0.073(4) 0.060(3) 0.008(3) 0.007(2) 0.022(3)
C44 0.043(3) 0.094(5) 0.084(4) -0.020(3) 0.017(3) 0.011(3)
C45 0.045(3) 0.074(4) 0.060(4) 0.009(3) 0.018(3) 0.007(3)
C46 0.068(3) 0.042(3) 0.040(3) -0.002(3) 0.012(3) 0.001(3)
C47 0.045(3) 0.046(3) 0.049(3) -0.001(3) 0.005(3) 0.006(3)
C48 0.050(3) 0.062(4) 0.057(3) 0.000(3) 0.002(3) 0.005(3)
C49 0.064(3) 0.047(4) 0.075(4) 0.008(3) 0.004(3) -0.008(3)
C50 0.041(3) 0.106(5) 0.099(5) -0.005(4) 0.009(3) -0.010(3)
C51 0.065(3) 0.070(4) 0.039(3) 0.010(3) 0.012(3) -0.009(3)
C52 0.068(3) 0.046(3) 0.045(3) 0.018(3) 0.009(3) 0.005(3)
C53 0.049(3) 0.038(3) 0.043(3) -0.002(2) -0.006(2) 0.003(2)
C54 0.045(3) 0.033(3) 0.037(3) 0.006(2) -0.002(2) 0.004(2)
C55 0.057(3) 0.086(5) 0.053(4) 0.003(3) -0.012(3) 0.007(3)
C56 0.062(4) 0.108(6) 0.053(4) 0.006(4) -0.020(3) 0.004(4)
C57 0.043(3) 0.059(4) 0.071(4) 0.001(3) -0.014(3) 0.001(3)
C58 0.039(3) 0.042(3) 0.069(4) -0.001(3) -0.009(3) 0.005(3)
C59 0.033(2) 0.038(3) 0.052(3) 0.001(2) 0.007(2) 0.003(2)
C60 0.046(3) 0.068(4) 0.074(4) -0.006(3) 0.002(3) -0.005(3)
C61 0.036(3) 0.085(5) 0.078(4) 0.008(3) 0.018(3) -0.010(3)
C62 0.047(3) 0.071(4) 0.061(4) 0.003(3) 0.016(3) -0.005(3)
C63 0.047(3) 0.040(3) 0.049(3) 0.004(3) 0.015(2) 0.009(3)
C64 0.054(3) 0.057(4) 0.064(4) -0.003(3) 0.008(3) -0.001(3)
C65 0.083(4) 0.095(5) 0.052(4) 0.012(3) 0.015(3) 0.008(4)
C66 0.072(4) 0.101(5) 0.079(4) -0.015(4) 0.035(3) 0.025(4)
C67 0.055(3) 0.069(4) 0.086(4) -0.002(3) 0.033(3) -0.001(3)
C68 0.080(4) 0.069(4) 0.074(4) 0.028(4) 0.027(3) -0.008(4)
C69 0.106(5) 0.071(5) 0.096(5) 0.011(4) 0.007(4) 0.014(4)
C70 0.130(6) 0.185(9) 0.094(6) 0.036(5) 0.035(5) -0.049(6)
C71 0.070(4) 0.067(4) 0.065(4) -0.005(3) 0.021(3) -0.001(3)
C72 0.113(6) 0.099(6) 0.128(6) -0.038(5) -0.009(5) -0.017(5)
C73 0.080(6) 0.137(8) 0.328(13) -0.119(8) -0.043(7) -0.013(6)
C74 0.316(18) 0.135(13) 0.55(3) 0.075(14) 0.202(18) 0.052(13)
Cl1 0.0701(10) 0.0799(11) 0.0725(10) -0.0142(9) -0.0058(8) 0.0038(9)
Cl2 0.1233(14) 0.1506(18) 0.1162(14) 0.0687(14) -0.0532(12) -0.0607(15)
Cu1 0.0634(4) 0.0545(4) 0.0450(3) 0.0106(4) -0.0010(3) -0.0073(4)
Cu2 0.0438(3) 0.0528(4) 0.0670(4) 0.0082(4) -0.0042(3) -0.0080(4)
N1 0.049(2) 0.061(3) 0.026(2) -0.005(2) -0.0021(19) 0.010(2)
N2 0.0325(19) 0.027(2) 0.043(2) 0.0018(18) -0.0009(17) -0.0016(18)
N3 0.032(2) 0.046(3) 0.045(3) -0.001(2) 0.0008(19) 0.005(2)
N4 0.045(2) 0.035(2) 0.040(2) -0.0018(18) -0.0001(19) 0.002(2)
N5 0.044(2) 0.027(2) 0.053(3) 0.007(2) -0.010(2) 0.009(2)
N6 0.049(2) 0.034(2) 0.051(3) 0.000(2) 0.002(2) 0.005(2)
O1 0.283(8) 0.114(5) 0.158(5) 0.038(5) -0.053(5) 0.018(6)
O2 0.232(7) 0.155(6) 0.074(4) 0.015(4) 0.003(4) 0.029(5)
O3 0.168(6) 0.200(7) 0.280(9) -0.090(6) -0.008(6) -0.094(5)
O4 0.110(4) 0.352(11) 0.191(7) -0.040(7) 0.024(5) 0.081(6)
O5 0.227(5) 0.296(8) 0.153(5) 0.102(5) -0.123(4) -0.178(5)
O6 0.352(9) 0.119(5) 0.113(5) 0.051(4) -0.097(5) -0.041(6)
O7 0.161(4) 0.548(8) 0.383(6) 0.402(5) -0.203(4) -0.231(5)
O8 0.70(3) 0.38(2) 0.44(2) -0.051(17) -0.07(2) 0.271(19)

loop_
_atom_type_symbol
_atom_type_description
_atom_type_scat_dispersion_real
_atom_type_scat_dispersion_imag
_atom_type_scat_source
C C 0.0033 0.0016 'International Tables Vol C Tables 4.2.6.8 and 6.1.1.4'
H H 0.0000 0.0000 'International Tables Vol C Tables 4.2.6.8 and 6.1.1.4'
N N 0.0061 0.0033 'International Tables Vol C Tables 4.2.6.8 and 6.1.1.4'
O O 0.0106 0.0060 'International Tables Vol C Tables 4.2.6.8 and 6.1.1.4'
Cl Cl 0.1484 0.1585 'International Tables Vol C Tables 4.2.6.8 and 6.1.1.4'
Cu Cu 0.3201 1.2651 'International Tables Vol C Tables 4.2.6.8 and 6.1.1.4'

loop_
_geom_angle_atom_site_label_1
_geom_angle_atom_site_label_2
_geom_angle_atom_site_label_3
_geom_angle
C2 C1 H1A 109.5
C2 C1 H1B 109.5
H1A C1 H1B 109.5
C2 C1 H1C 109.5
H1A C1 H1C 109.5
H1B C1 H1C 109.5
C1 C2 C3 117.0(10)
C1 C2 H2A 108.0
C3 C2 H2A 108.0
C1 C2 H2B 108.0
C3 C2 H2B 108.0
H2A C2 H2B 107.3
C2 C3 C4 112.2(6)
C2 C3 H3A 109.2
C4 C3 H3A 109.2
C2 C3 H3B 109.2
C4 C3 H3B 109.2
H3A C3 H3B 107.9
C5 C4 C3 115.6(5)
C5 C4 H4A 108.4
C3 C4 H4A 108.4
C5 C4 H4B 108.4
C3 C4 H4B 108.4
H4A C4 H4B 107.5
C4 C5 C10 110.6(4)
C4 C5 C6 114.2(4)
C10 C5 C6 108.1(4)
C4 C5 H5A 107.9
C10 C5 H5A 107.9
C6 C5 H5A 107.9
C5 C6 C7 108.1(4)
C5 C6 C11 116.0(4)
C7 C6 C11 89.4(4)
C5 C6 H6A 113.6
C7 C6 H6A 113.6
C11 C6 H6A 113.6
C6 C7 C8 84.2(4)
C6 C7 H7A 114.6
C8 C7 H7A 114.6
C6 C7 H7B 114.6
C8 C7 H7B 114.6
H7A C7 H7B 111.7
C9 C8 C7 108.8(4)
C9 C8 C11 108.3(5)
C7 C8 C11 88.6(4)
C9 C8 H8A 116.0
C7 C8 H8A 116.0
C11 C8 H8A 116.0
C14 C9 C10 117.4(4)
C14 C9 C8 125.4(5)
C10 C9 C8 117.2(4)
N1 C10 C9 123.0(4)
N1 C10 C5 119.3(4)
C9 C10 C5 117.6(4)
C12 C11 C13 109.9(5)
C12 C11 C6 120.3(5)
C13 C11 C6 112.7(5)
C12 C11 C8 117.7(5)
C13 C11 C8 110.7(5)
C6 C11 C8 83.2(4)
C11 C12 H12A 109.5
C11 C12 H12B 109.5
H12A C12 H12B 109.5
C11 C12 H12C 109.5
H12A C12 H12C 109.5
H12B C12 H12C 109.5
C11 C13 H13A 109.5
C11 C13 H13B 109.5
H13A C13 H13B 109.5
C11 C13 H13C 109.5
H13A C13 H13C 109.5
H13B C13 H13C 109.5
C15 C14 C9 120.5(5)
C15 C14 H14A 119.7
C9 C14 H14A 119.7
C16 C15 C14 118.5(5)
C16 C15 H15A 120.7
C14 C15 H15A 120.7
N1 C16 C15 123.3(4)
N1 C16 C17 116.3(4)
C15 C16 C17 120.4(4)
C18 C17 N2 122.6(5)
C18 C17 C16 119.4(5)
N2 C17 C16 118.0(4)
C17 C18 C19 117.9(5)
C17 C18 H18A 121.1
C19 C18 H18A 121.1
C20 C19 C18 120.7(5)
C20 C19 H19A 119.7
C18 C19 H19A 119.7
C19 C20 C21 118.9(5)
C19 C20 H20A 120.6
C21 C20 H20A 120.6
N2 C21 C20 120.8(5)
N2 C21 C22 120.5(4)
C20 C21 C22 118.7(5)
N3 C22 C23 121.4(4)
N3 C22 C21 119.4(4)
C23 C22 C21 119.1(4)
C24 C23 C22 120.4(5)
C24 C23 H23A 119.8
C22 C23 H23A 119.8
C23 C24 C25 119.3(5)
C23 C24 H24A 120.4
C25 C24 H24A 120.4
C26 C25 C24 117.0(5)
C26 C25 C30 119.0(4)
C24 C25 C30 124.0(4)
N3 C26 C25 124.9(4)
N3 C26 C27 117.2(4)
C25 C26 C27 117.8(4)
C34 C27 C26 115.7(4)
C34 C27 C28 111.2(4)
C26 C27 C28 107.9(4)
C34 C27 H27A 107.2
C26 C27 H27A 107.2
C28 C27 H27A 107.2
C31 C28 C27 113.7(4)
C31 C28 C29 87.7(4)
C27 C28 C29 108.4(4)
C31 C28 H28A 114.7
C27 C28 H28A 114.7
C29 C28 H28A 114.7
C30 C29 C28 84.5(4)
C30 C29 H29A 114.6
C28 C29 H29A 114.6
C30 C29 H29B 114.6
C28 C29 H29B 114.6
H29A C29 H29B 111.7
C25 C30 C29 106.8(4)
C25 C30 C31 109.1(4)
C29 C30 C31 87.7(4)
C25 C30 H30A 116.5
C29 C30 H30A 116.5
C31 C30 H30A 116.5
C32 C31 C28 119.9(4)
C32 C31 C30 118.7(4)
C28 C31 C30 86.2(4)
C32 C31 C33 108.7(4)
C28 C31 C33 110.3(4)
C30 C31 C33 111.5(4)
C31 C32 H32A 109.5
C31 C32 H32B 109.5
H32A C32 H32B 109.5
C31 C32 H32C 109.5
H32A C32 H32C 109.5
H32B C32 H32C 109.5
C31 C33 H33A 109.5
C31 C33 H33B 109.5
H33A C33 H33B 109.5
C31 C33 H33C 109.5
H33A C33 H33C 109.5
H33B C33 H33C 109.5
C35 C34 C27 114.4(4)
C35 C34 H34A 108.7
C27 C34 H34A 108.7
C35 C34 H34B 108.7
C27 C34 H34B 108.7
H34A C34 H34B 107.6
C34 C35 C36 114.6(5)
C34 C35 H35A 108.6
C36 C35 H35A 108.6
C34 C35 H35B 108.6
C36 C35 H35B 108.6
H35A C35 H35B 107.6
C37 C36 C35 113.0(6)
C37 C36 H36A 109.0
C35 C36 H36A 109.0
C37 C36 H36B 109.0
C35 C36 H36B 109.0
H36A C36 H36B 107.8
C36 C37 H37A 109.5
C36 C37 H37B 109.5
H37A C37 H37B 109.5
C36 C37 H37C 109.5
H37A C37 H37C 109.5
H37B C37 H37C 109.5
C39 C38 H38A 109.5
C39 C38 H38B 109.5
H38A C38 H38B 109.5
C39 C38 H38C 109.5
H38A C38 H38C 109.5
H38B C38 H38C 109.5
C38 C39 C40 115.5(5)
C38 C39 H39A 108.4
C40 C39 H39A 108.4
C38 C39 H39B 108.4
C40 C39 H39B 108.4
H39A C39 H39B 107.5
C41 C40 C39 116.0(5)
C41 C40 H40A 108.3
C39 C40 H40A 108.3
C41 C40 H40B 108.3
C39 C40 H40B 108.3
H40A C40 H40B 107.4
C42 C41 C40 116.3(4)
C42 C41 H41A 108.2
C40 C41 H41A 108.2
C42 C41 H41B 108.2
C40 C41 H41B 108.2
H41A C41 H41B 107.4
C41 C42 C43 112.4(4)
C41 C42 C47 112.6(4)
C43 C42 C47 108.3(4)
C41 C42 H42A 107.8
C43 C42 H42A 107.8
C47 C42 H42A 107.8
C44 C43 C42 109.7(4)
C44 C43 C48 89.3(4)
C42 C43 C48 113.7(4)
C44 C43 H43A 113.9
C42 C43 H43A 113.9
C48 C43 H43A 113.9
C43 C44 C45 85.3(4)
C43 C44 H44A 114.4
C45 C44 H44A 114.4
C43 C44 H44B 114.4
C45 C44 H44B 114.4
H44A C44 H44B 111.6
C46 C45 C48 108.2(4)
C46 C45 C44 107.3(5)
C48 C45 C44 87.5(4)
C46 C45 H45A 116.7
C48 C45 H45A 116.7
C44 C45 H45A 116.7
C51 C46 C47 115.9(5)
C51 C46 C45 126.0(5)
C47 C46 C45 118.1(5)
N4 C47 C46 123.8(4)
N4 C47 C42 119.4(4)
C46 C47 C42 116.6(4)
C49 C48 C43 121.0(4)
C49 C48 C45 119.3(5)
C43 C48 C45 84.6(4)
C49 C48 C50 108.5(5)
C43 C48 C50 110.7(5)
C45 C48 C50 111.0(4)
C48 C49 H49A 109.5
C48 C49 H49B 109.5
H49A C49 H49B 109.5
C48 C49 H49C 109.5
H49A C49 H49C 109.5
H49B C49 H49C 109.5
C48 C50 H50A 109.5
C48 C50 H50B 109.5
H50A C50 H50B 109.5
C48 C50 H50C 109.5
H50A C50 H50C 109.5
H50B C50 H50C 109.5
C52 C51 C46 120.9(5)
C52 C51 H51A 119.5
C46 C51 H51A 119.5
C51 C52 C53 120.1(5)
C51 C52 H52A 120.0
C53 C52 H52A 120.0
C52 C53 N4 121.7(4)
C52 C53 C54 121.2(4)
N4 C53 C54 117.1(4)
N5 C54 C55 119.6(4)
N5 C54 C53 119.8(4)
C55 C54 C53 120.4(5)
C56 C55 C54 119.6(5)
C56 C55 H55A 120.2
C54 C55 H55A 120.2
C57 C56 C55 120.1(5)
C57 C56 H56A 120.0
C55 C56 H56A 120.0
C56 C57 C58 120.3(5)
C56 C57 H57A 119.8
C58 C57 H57A 119.8
N5 C58 C57 120.6(5)
N5 C58 C59 117.5(4)
C57 C58 C59 121.9(5)
N6 C59 C60 121.3(5)
N6 C59 C58 117.9(4)
C60 C59 C58 120.9(4)
C59 C60 C61 117.6(5)
C59 C60 H60A 121.2
C61 C60 H60A 121.2
C62 C61 C60 122.0(5)
C62 C61 H61A 119.0
C60 C61 H61A 119.0
C61 C62 C63 117.0(5)
C61 C62 C67 126.5(5)
C63 C62 C67 116.5(5)
N6 C63 C62 123.1(5)
N6 C63 C64 118.2(4)
C62 C63 C64 118.7(5)
C65 C64 C71 111.8(5)
C65 C64 C63 107.3(4)
C71 C64 C63 112.6(4)
C65 C64 H64A 108.3
C71 C64 H64A 108.3
C63 C64 H64A 108.3
C64 C65 C68 114.1(5)
C64 C65 C66 109.5(5)
C68 C65 C66 87.1(5)
C64 C65 H65A 114.4
C68 C65 H65A 114.4
C66 C65 H65A 114.4
C67 C66 C65 83.5(5)
C67 C66 H66A 114.7
C65 C66 H66A 114.7
C67 C66 H66B 114.7
C65 C66 H66B 114.7
H66A C66 H66B 111.8
C62 C67 C66 107.6(5)
C62 C67 C68 109.3(5)
C66 C67 C68 90.4(5)
C62 C67 H67A 115.5
C66 C67 H67A 115.5
C68 C67 H67A 115.5
C69 C68 C67 119.3(5)
C69 C68 C65 120.5(5)
C67 C68 C65 85.3(5)
C69 C68 C70 108.1(6)
C67 C68 C70 110.3(5)
C65 C68 C70 111.7(6)
C68 C69 H69A 109.5
C68 C69 H69B 109.5
H69A C69 H69B 109.5
C68 C69 H69C 109.5
H69A C69 H69C 109.5
H69B C69 H69C 109.5
C68 C70 H70A 109.5
C68 C70 H70B 109.5
H70A C70 H70B 109.5
C68 C70 H70C 109.5
H70A C70 H70C 109.5
H70B C70 H70C 109.5
C72 C71 C64 118.0(6)
C72 C71 H71A 107.8
C64 C71 H71A 107.8
C72 C71 H71B 107.8
C64 C71 H71B 107.8
H71A C71 H71B 107.2
C71 C72 C73 115.9(7)
C71 C72 H72A 108.3
C73 C72 H72A 108.3
C71 C72 H72B 108.3
C73 C72 H72B 108.3
H72A C72 H72B 107.4
C74 C73 C72 122.2(11)
C74 C73 H73A 106.8
C72 C73 H73A 106.8
C74 C73 H73B 106.8
C72 C73 H73B 106.8
H73A C73 H73B 106.6
C73 C74 H74A 109.5
C73 C74 H74B 109.5
H74A C74 H74B 109.5
C73 C74 H74C 109.5
H74A C74 H74C 109.5
H74B C74 H74C 109.5
O3 Cl1 O4 112.6(6)
O3 Cl1 O2 111.9(5)
O4 Cl1 O2 108.7(5)
O3 Cl1 O1 109.3(5)
O4 Cl1 O1 105.6(6)
O2 Cl1 O1 108.5(4)
O7 Cl2 O6 121.9(5)
O7 Cl2 O5 114.1(5)
O6 Cl2 O5 116.7(5)
O7 Cl2 O8 106.6(8)
O6 Cl2 O8 99.4(8)
O5 Cl2 O8 90.6(8)
N4 Cu1 N1 144.29(16)
N4 Cu1 N2 119.98(15)
N1 Cu1 N2 83.63(14)
N4 Cu1 N5 81.18(15)
N1 Cu1 N5 110.38(15)
N2 Cu1 N5 121.59(14)
N4 Cu1 Cu2 101.73(12)
N1 Cu1 Cu2 112.59(12)
N2 Cu1 Cu2 67.28(10)
N5 Cu1 Cu2 54.82(10)
N3 Cu2 N6 156.77(17)
N3 Cu2 N5 119.08(16)
N6 Cu2 N5 82.60(16)
N3 Cu2 Cu1 96.93(12)
N6 Cu2 Cu1 102.05(12)
N5 Cu2 Cu1 58.79(10)
C16 N1 C10 117.0(4)
C16 N1 Cu1 113.3(3)
C10 N1 Cu1 129.3(3)
C21 N2 C17 119.0(4)
C21 N2 Cu1 131.9(3)
C17 N2 Cu1 107.1(3)
C26 N3 C22 117.0(4)
C26 N3 Cu2 125.7(3)
C22 N3 Cu2 117.2(3)
C47 N4 C53 117.4(4)
C47 N4 Cu1 127.1(3)
C53 N4 Cu1 115.5(3)
C54 N5 C58 119.8(4)
C54 N5 Cu2 129.7(3)
C58 N5 Cu2 102.6(3)
C54 N5 Cu1 100.4(3)
C58 N5 Cu1 129.9(3)
Cu2 N5 Cu1 66.39(10)
C63 N6 C59 119.1(4)
C63 N6 Cu2 127.4(3)
C59 N6 Cu2 113.5(3)

loop_
_geom_bond_atom_site_label_1
_geom_bond_atom_site_label_2
_geom_bond_distance
C1 C2 1.316(15)
C1 H1A 0.9600
C1 H1B 0.9600
C1 H1C 0.9600
C2 C3 1.484(11)
C2 H2A 0.9700
C2 H2B 0.9700
C3 C4 1.553(8)
C3 H3A 0.9700
C3 H3B 0.9700
C4 C5 1.489(7)
C4 H4A 0.9700
C4 H4B 0.9700
C5 C10 1.530(6)
C5 C6 1.530(7)
C5 H5A 0.9800
C6 C7 1.541(7)
C6 C11 1.544(8)
C6 H6A 0.9800
C7 C8 1.541(7)
C7 H7A 0.9700
C7 H7B 0.9700
C8 C9 1.489(7)
C8 C11 1.568(8)
C8 H8A 0.9800
C9 C14 1.387(7)
C9 C10 1.406(7)
C10 N1 1.363(6)
C11 C12 1.515(8)
C11 C13 1.527(8)
C12 H12A 0.9600
C12 H12B 0.9600
C12 H12C 0.9600
C13 H13A 0.9600
C13 H13B 0.9600
C13 H13C 0.9600
C14 C15 1.382(7)
C14 H14A 0.9300
C15 C16 1.380(7)
C15 H15A 0.9300
C16 N1 1.360(6)
C16 C17 1.499(7)
C17 C18 1.365(7)
C17 N2 1.366(6)
C18 C19 1.391(8)
C18 H18A 0.9300
C19 C20 1.380(9)
C19 H19A 0.9300
C20 C21 1.389(7)
C20 H20A 0.9300
C21 N2 1.364(6)
C21 C22 1.467(7)
C22 N3 1.367(6)
C22 C23 1.383(6)
C23 C24 1.371(7)
C23 H23A 0.9300
C24 C25 1.402(7)
C24 H24A 0.9300
C25 C26 1.378(6)
C25 C30 1.494(7)
C26 N3 1.348(6)
C26 C27 1.557(6)
C27 C34 1.521(7)
C27 C28 1.562(7)
C27 H27A 0.9800
C28 C31 1.528(7)
C28 C29 1.583(7)
C28 H28A 0.9800
C29 C30 1.554(7)
C29 H29A 0.9700
C29 H29B 0.9700
C30 C31 1.556(7)
C30 H30A 0.9800
C31 C32 1.510(8)
C31 C33 1.562(8)
C32 H32A 0.9600
C32 H32B 0.9600
C32 H32C 0.9600
C33 H33A 0.9600
C33 H33B 0.9600
C33 H33C 0.9600
C34 C35 1.503(7)
C34 H34A 0.9700
C34 H34B 0.9700
C35 C36 1.523(8)
C35 H35A 0.9700
C35 H35B 0.9700
C36 C37 1.480(9)
C36 H36A 0.9700
C36 H36B 0.9700
C37 H37A 0.9600
C37 H37B 0.9600
C37 H37C 0.9600
C38 C39 1.499(8)
C38 H38A 0.9600
C38 H38B 0.9600
C38 H38C 0.9600
C39 C40 1.516(8)
C39 H39A 0.9700
C39 H39B 0.9700
C40 C41 1.503(7)
C40 H40A 0.9700
C40 H40B 0.9700
C41 C42 1.497(7)
C41 H41A 0.9700
C41 H41B 0.9700
C42 C43 1.528(6)
C42 C47 1.541(6)
C42 H42A 0.9800
C43 C44 1.526(7)
C43 C48 1.555(8)
C43 H43A 0.9800
C44 C45 1.569(8)
C44 H44A 0.9700
C44 H44B 0.9700
C45 C46 1.465(7)
C45 C48 1.562(7)
C45 H45A 0.9800
C46 C51 1.399(7)
C46 C47 1.444(7)
C47 N4 1.321(6)
C48 C49 1.486(8)
C48 C50 1.580(7)
C49 H49A 0.9600
C49 H49B 0.9600
C49 H49C 0.9600
C50 H50A 0.9600
C50 H50B 0.9600
C50 H50C 0.9600
C51 C52 1.351(7)
C51 H51A 0.9300
C52 C53 1.387(7)
C52 H52A 0.9300
C53 N4 1.389(6)
C53 C54 1.470(7)
C54 N5 1.354(6)
C54 C55 1.400(7)
C55 C56 1.368(8)
C55 H55A 0.9300
C56 C57 1.341(8)
C56 H56A 0.9300
C57 C58 1.376(7)
C57 H57A 0.9300
C58 N5 1.361(6)
C58 C59 1.497(7)
C59 N6 1.358(6)
C59 C60 1.370(7)
C60 C61 1.399(8)
C60 H60A 0.9300
C61 C62 1.341(8)
C61 H61A 0.9300
C62 C63 1.390(7)
C62 C67 1.501(8)
C63 N6 1.326(6)
C63 C64 1.546(7)
C64 C65 1.528(8)
C64 C71 1.544(8)
C64 H64A 0.9800
C65 C68 1.534(9)
C65 C66 1.586(8)
C65 H65A 0.9800
C66 C67 1.514(9)
C66 H66A 0.9700
C66 H66B 0.9700
C67 C68 1.515(8)
C67 H67A 0.9800
C68 C69 1.498(9)
C68 C70 1.549(9)
C69 H69A 0.9600
C69 H69B 0.9600
C69 H69C 0.9600
C70 H70A 0.9600
C70 H70B 0.9600
C70 H70C 0.9600
C71 C72 1.472(9)
C71 H71A 0.9700
C71 H71B 0.9700
C72 C73 1.483(12)
C72 H72A 0.9700
C72 H72B 0.9700
C73 C74 1.186(18)
C73 H73A 0.9700
C73 H73B 0.9700
C74 H74A 0.9600
C74 H74B 0.9600
C74 H74C 0.9600
Cl1 O3 1.325(7)
Cl1 O4 1.374(7)
Cl1 O2 1.378(5)
Cl1 O1 1.412(7)
Cl2 O7 1.230(7)
Cl2 O6 1.296(6)
Cl2 O5 1.341(6)
Cl2 O8 1.492(15)
Cu1 N4 1.946(4)
Cu1 N1 1.980(4)
Cu1 N2 2.133(4)
Cu1 N5 2.367(4)
Cu1 Cu2 2.5363(10)
Cu2 N3 1.907(4)
Cu2 N6 1.965(4)
Cu2 N5 2.262(4)
